data_7119987
loop_
_publ_author_name
'Fujita, Daiki'
'Sugimoto, Hideki'
'Shiota, Yoshihito'
'Morimoto, Yuma'
'Yoshizawa, Kazunari'
'Itoh, Shinobu'

_publ_section_title
;
 Catalytic C-H amination driven by intramolecular ligand-to-nitrene
 one-electron transfer through a rhodium(iii) centre.
;
_journal_issue 35
_journal_name_full 'Chemical communications (Cambridge, England)'
_journal_page_first 4849
_journal_page_last 4852
_journal_paper_doi 10.1039/c7cc01840a
_journal_volume 53
_journal_year 2017
_chemical_formula_moiety 'C40 H60 N3 O5 Rh'
_chemical_formula_sum 'C40 H60 N3 O5 Rh'
_chemical_formula_weight 765.84
_space_group_crystal_system monoclinic
_space_group_IT_number 14
_space_group_name_Hall '-P 2ybc'
_space_group_name_H-M_alt 'P 1 21/c 1'
_symmetry_space_group_name_Hall '-P 2ybc'
_symmetry_space_group_name_H-M 'P 1 21/c 1'
_atom_sites_solution_hydrogens geom
_atom_sites_solution_primary direct
_atom_sites_solution_secondary difmap
_audit_update_record
;
2017-03-02 deposited with the CCDC.
2017-04-10 downloaded from the CCDC.
;
_cell_angle_alpha 90.0000
_cell_angle_beta 101.8413(13)
_cell_angle_gamma 90.0000
_cell_formula_units_Z 4
_cell_length_a 12.6767(6)
_cell_length_b 17.8148(9)
_cell_length_c 18.2085(7)
_cell_measurement_reflns_used 32561
_cell_measurement_temperature 123
_cell_measurement_theta_max 27.47
_cell_measurement_theta_min 3.08
_cell_volume 4024.6(3)
_computing_cell_refinement 'RAPID AUTO'
_computing_data_collection 'RAPID AUTO (Rigaku, ????)'
_computing_data_reduction 'RAPID AUTO'
_computing_molecular_graphics 'CrystalStructure 4.2.2'
_computing_publication_material 'CrystalStructure 4.2.2 (Rigaku, 2016)'
_computing_structure_refinement 'CRYSTALS (Carruthers, et al., 1999)'
_computing_structure_solution 'SIR2011 (Burla, et al., 2012)'
_diffrn_ambient_temperature 123
_diffrn_detector_area_resol_mean 10.000
_diffrn_measured_fraction_theta_full 0.995
_diffrn_measured_fraction_theta_max 0.995
_diffrn_measurement_device_type 'Rigaku R-AXIS RAPID'
_diffrn_measurement_method \w
_diffrn_radiation_type 'Mo K\a'
_diffrn_radiation_wavelength 0.71075
_diffrn_reflns_av_R_equivalents 0.0484
_diffrn_reflns_limit_h_max 16
_diffrn_reflns_limit_h_min -16
_diffrn_reflns_limit_k_max 23
_diffrn_reflns_limit_k_min -23
_diffrn_reflns_limit_l_max 21
_diffrn_reflns_limit_l_min -23
_diffrn_reflns_number 38593
_diffrn_reflns_theta_full 27.47
_diffrn_reflns_theta_max 27.47
_diffrn_reflns_theta_min 3.076
_diffrn_standards_number 0
_exptl_absorpt_coefficient_mu 0.467
_exptl_absorpt_correction_T_max 0.977
_exptl_absorpt_correction_T_min 0.522
_exptl_absorpt_correction_type multi-scan
_exptl_absorpt_process_details 'ABSCOR (Rigaku, 1995)'
_exptl_crystal_colour yellow
_exptl_crystal_density_diffrn 1.264
_exptl_crystal_density_method 'not measured'
_exptl_crystal_description chip
_exptl_crystal_F_000 1624.00
_exptl_crystal_size_max 0.200
_exptl_crystal_size_mid 0.100
_exptl_crystal_size_min 0.050
_refine_diff_density_max 1.280
_refine_diff_density_min -0.874
_refine_ls_extinction_method none
_refine_ls_goodness_of_fit_ref 1.216
_refine_ls_hydrogen_treatment constr
_refine_ls_number_parameters 502
_refine_ls_number_reflns 9170
_refine_ls_R_factor_gt 0.0465
_refine_ls_shift/su_max 0.000
_refine_ls_structure_factor_coef Fsqd
_refine_ls_weighting_details 'w = 1/[0.0010Fo^2^ + 1.0000\s(Fo^2^)]/(4Fo^2^)'
_refine_ls_weighting_scheme calc
_refine_ls_wR_factor_ref 0.1206
_reflns_number_gt 7642
_reflns_number_total 9170
_reflns_threshold_expression F^2^>2.0\s(F^2^)
_cod_data_source_file c7cc01840a3.cif
_cod_data_source_block 20160104
_cod_depositor_comments 'Adding full bibliography for 7119986--7119988.cif.'
_cod_database_code 7119987

loop_
_space_group_symop_id
_space_group_symop_operation_xyz
1 +X,+Y,+Z
2 -X,1/2+Y,1/2-Z
3 -X,-Y,-Z
4 +X,-1/2-Y,-1/2+Z

loop_
_atom_site_label
_atom_site_type_symbol
_atom_site_fract_x
_atom_site_fract_y
_atom_site_fract_z
_atom_site_U_iso_or_equiv
_atom_site_adp_type
_atom_site_occupancy
_atom_site_site_symmetry_multiplicity
_atom_site_calc_flag
_atom_site_refinement_flags
Rh1 Rh 0.754170(10) 0.055890(10) 0.761720(10) 0.02151(6) Uani 1 4 d .
O1 O 0.90992(14) -0.05877(9) 0.64893(12) 0.0340(5) Uani 1 4 d .
O2 O 0.58996(14) -0.12963(10) 0.74103(10) 0.0322(5) Uani 1 4 d .
O3 O 0.55300(14) 0.11010(11) 0.46801(9) 0.0356(5) Uani 1 4 d .
O4 O 0.41825(13) 0.07617(10) 0.51681(10) 0.0314(5) Uani 1 4 d .
O5 O 0.69951(13) -0.10671(9) 0.62683(9) 0.0270(4) Uani 1 4 d .
N1 N 0.77654(16) 0.06602(10) 0.65101(12) 0.0234(5) Uani 1 4 d .
N2 N 0.59432(15) 0.02608(11) 0.71732(10) 0.0216(5) Uani 1 4 d .
N3 N 0.51762(16) 0.08616(11) 0.52193(11) 0.0254(5) Uani 1 4 d .
C1 C 0.88342(19) 0.07446(14) 0.63676(13) 0.0240(6) Uani 1 4 d .
C2 C 0.94837(19) 0.01099(14) 0.63849(13) 0.0255(6) Uani 1 4 d .
C3 C 1.05720(19) 0.01929(15) 0.63202(13) 0.0271(6) Uani 1 4 d .
C4 C 1.09208(19) 0.09232(15) 0.62247(13) 0.0305(7) Uani 1 4 d .
C5 C 1.0275(2) 0.15592(14) 0.61710(13) 0.0293(6) Uani 1 4 d .
C6 C 0.92164(19) 0.14556(14) 0.62537(13) 0.0267(6) Uani 1 4 d .
C7 C 0.69975(19) 0.07573(13) 0.59167(13) 0.0230(6) Uani 1 4 d .
C8 C 0.58855(19) 0.06896(12) 0.59082(13) 0.0223(6) Uani 1 4 d .
C9 C 0.54207(19) 0.04066(13) 0.64857(13) 0.0222(6) Uani 1 4 d .
C10 C 1.1319(2) -0.04900(15) 0.63644(16) 0.0333(7) Uani 1 4 d .
C11 C 0.52529(18) -0.08409(13) 0.77305(13) 0.0239(6) Uani 1 4 d .
C12 C 0.45892(19) -0.11674(14) 0.81728(14) 0.0275(6) Uani 1 4 d .
C13 C 0.4001(2) -0.06775(14) 0.85329(15) 0.0287(7) Uani 1 4 d .
C14 C 0.40038(18) 0.00986(14) 0.84582(13) 0.0255(6) Uani 1 4 d .
C15 C 0.46350(18) 0.04004(13) 0.79850(13) 0.0232(6) Uani 1 4 d .
C16 C 0.52561(17) -0.00667(13) 0.76342(12) 0.0226(6) Uani 1 4 d .
C17 C 1.0887(2) -0.10227(17) 0.57034(16) 0.0434(8) Uani 1 4 d .
C18 C 1.2468(2) -0.0265(2) 0.63094(18) 0.0463(9) Uani 1 4 d .
C19 C 1.1389(2) -0.09064(17) 0.71157(15) 0.0405(8) Uani 1 4 d .
C20 C 1.0720(2) 0.23432(16) 0.60751(15) 0.0392(8) Uani 1 4 d .
C21 C 0.9801(3) 0.29138(18) 0.5838(2) 0.0647(11) Uani 1 4 d .
C22 C 1.1414(2) 0.25950(17) 0.68273(16) 0.0443(8) Uani 1 4 d .
C23 C 1.1406(3) 0.2346(2) 0.54769(18) 0.0636(11) Uani 1 4 d .
C24 C 0.4510(2) -0.20234(15) 0.82502(17) 0.0379(8) Uani 1 4 d .
C25 C 0.4151(3) -0.23842(17) 0.7472(2) 0.0551(10) Uani 1 4 d .
C26 C 0.5599(2) -0.23536(16) 0.86382(17) 0.0420(8) Uani 1 4 d .
C27 C 0.3673(3) -0.22418(18) 0.8720(3) 0.0700(13) Uani 1 4 d .
C28 C 0.3371(2) 0.06268(15) 0.88767(15) 0.0326(7) Uani 1 4 d .
C29 C 0.2577(2) 0.10956(18) 0.83081(17) 0.0462(9) Uani 1 4 d .
C30 C 0.4156(3) 0.1160(2) 0.93794(18) 0.0541(10) Uani 1 4 d .
C31 C 0.2734(3) 0.0199(2) 0.9364(2) 0.0672(13) Uani 1 4 d .
C32 C 0.9536(3) 0.0196(3) 0.88466(19) 0.0649(12) Uani 1 4 d .
C33 C 0.9244(2) 0.05918(19) 0.80993(17) 0.0440(9) Uani 1 4 d .
C34 C 0.8852(2) 0.13122(19) 0.80275(16) 0.0442(9) Uani 1 4 d .
C35 C 0.8608(3) 0.1801(2) 0.8670(2) 0.0714(13) Uani 1 4 d .
C36 C 0.7902(2) 0.14348(18) 0.91106(17) 0.0445(8) Uani 1 4 d .
C37 C 0.7203(2) 0.08131(16) 0.86964(14) 0.0323(7) Uani 1 4 d .
C38 C 0.7523(2) 0.00702(15) 0.86818(13) 0.0289(6) Uani 1 4 d .
C39 C 0.8613(2) -0.02383(19) 0.90403(17) 0.0437(8) Uani 1 4 d .
C40 C 0.7143(2) -0.18575(15) 0.61926(16) 0.0396(8) Uani 1 4 d .
H1 H 1.16386 0.09919 0.61964 0.0360 Uiso 1 4 calc R
H2 H 0.87563 0.1865 0.62341 0.0313 Uiso 1 4 calc R
H3 H 0.72054 0.08729 0.54689 0.0276 Uiso 1 4 calc R
H4 H 0.46825 0.03161 0.6378 0.0261 Uiso 1 4 calc R
H5 H 0.3567 -0.08892 0.88324 0.0346 Uiso 1 4 calc R
H6 H 0.46442 0.09159 0.79062 0.0265 Uiso 1 4 calc R
H7 H 1.13331 -0.14622 0.57439 0.0506 Uiso 1 4 calc R
H8 H 1.01641 -0.11658 0.57267 0.0506 Uiso 1 4 calc R
H9 H 1.08852 -0.07775 0.52337 0.0507 Uiso 1 4 calc R
H10 H 1.27529 0.00598 0.67238 0.0553 Uiso 1 4 calc R
H11 H 1.29108 -0.0705 0.63345 0.0550 Uiso 1 4 calc R
H12 H 1.2465 -0.0005 0.58469 0.0550 Uiso 1 4 calc R
H13 H 1.16762 -0.05797 0.75276 0.0467 Uiso 1 4 calc R
H14 H 1.06703 -0.10526 0.71448 0.0466 Uiso 1 4 calc R
H15 H 1.18349 -0.13452 0.714 0.0467 Uiso 1 4 calc R
H16 H 0.93773 0.29331 0.62183 0.0712 Uiso 1 4 calc R
H17 H 1.01018 0.34004 0.5785 0.0710 Uiso 1 4 calc R
H18 H 0.93512 0.27667 0.53695 0.0712 Uiso 1 4 calc R
H19 H 1.19948 0.22434 0.69658 0.0499 Uiso 1 4 calc R
H20 H 1.17026 0.30851 0.67714 0.0499 Uiso 1 4 calc R
H21 H 1.09968 0.26088 0.72114 0.0498 Uiso 1 4 calc R
H22 H 1.09789 0.21911 0.50032 0.0756 Uiso 1 4 calc R
H23 H 1.16883 0.28394 0.54285 0.0752 Uiso 1 4 calc R
H24 H 1.19912 0.20003 0.56277 0.0753 Uiso 1 4 calc R
H25 H 0.46663 -0.22744 0.71671 0.0623 Uiso 1 4 calc R
H26 H 0.41053 -0.29177 0.75326 0.0625 Uiso 1 4 calc R
H27 H 0.34582 -0.21924 0.7233 0.0622 Uiso 1 4 calc R
H28 H 0.58102 -0.21356 0.91286 0.0511 Uiso 1 4 calc R
H29 H 0.55318 -0.28875 0.86839 0.0508 Uiso 1 4 calc R
H30 H 0.61357 -0.22448 0.83502 0.0509 Uiso 1 4 calc R
H31 H 0.29742 -0.20525 0.849 0.0894 Uiso 1 4 calc R
H32 H 0.36402 -0.27781 0.87613 0.0894 Uiso 1 4 calc R
H33 H 0.38946 -0.20267 0.92106 0.0895 Uiso 1 4 calc R
H34 H 0.23339 0.05422 0.96078 0.0875 Uiso 1 4 calc R
H35 H 0.22459 -0.0143 0.90587 0.0875 Uiso 1 4 calc R
H36 H 0.32288 -0.00788 0.97362 0.0875 Uiso 1 4 calc R
H37 H 0.79002 -0.19682 0.62884 0.0485 Uiso 1 4 calc R
H38 H 0.68158 -0.21178 0.65499 0.0484 Uiso 1 4 calc R
H39 H 0.68158 -0.20179 0.56947 0.0486 Uiso 1 4 calc R
H40 H 0.29619 0.1392 0.80095 0.0549 Uiso 1 4 calc R
H41 H 0.2084 0.07682 0.79875 0.0550 Uiso 1 4 calc R
H42 H 0.21824 0.14208 0.8575 0.0549 Uiso 1 4 calc R
H43 H 0.45322 0.14568 0.90751 0.0645 Uiso 1 4 calc R
H44 H 0.37537 0.14845 0.96413 0.0642 Uiso 1 4 calc R
H45 H 0.46673 0.0878 0.97361 0.0645 Uiso 1 4 calc R
H46 H 1.00998 -0.01726 0.88497 0.0771 Uiso 1 4 calc R
H47 H 0.97675 0.05521 0.92504 0.0775 Uiso 1 4 calc R
H48 H 0.97081 0.04649 0.77485 0.0517 Uiso 1 4 calc R
H49 H 0.90726 0.15951 0.76226 0.0524 Uiso 1 4 calc R
H50 H 0.92945 0.19398 0.89838 0.0867 Uiso 1 4 calc R
H51 H 0.82441 0.22478 0.84418 0.0872 Uiso 1 4 calc R
H52 H 0.83689 0.12041 0.954 0.0525 Uiso 1 4 calc R
H53 H 0.74457 0.18049 0.92824 0.0525 Uiso 1 4 calc R
H54 H 0.64343 0.08741 0.86939 0.0386 Uiso 1 4 calc R
H55 H 0.69376 -0.02925 0.8666 0.0343 Uiso 1 4 calc R
H56 H 0.86514 -0.07566 0.88846 0.0513 Uiso 1 4 calc R
H57 H 0.86692 -0.02178 0.95792 0.0514 Uiso 1 4 calc R
H58 H 0.84414 -0.05632 0.64319 0.0402 Uiso 1 4 calc R
H59 H 0.61259 -0.10547 0.70917 0.0400 Uiso 1 4 calc R
H60 H 0.65381 -0.0919 0.59117 0.0314 Uiso 1 4 calc R

loop_
_atom_site_aniso_label
_atom_site_aniso_U_11
_atom_site_aniso_U_22
_atom_site_aniso_U_33
_atom_site_aniso_U_12
_atom_site_aniso_U_13
_atom_site_aniso_U_23
Rh1 0.01587(12) 0.02805(13) 0.01928(13) -0.00163(7) 0.00051(7) 0.00053(6)
O1 0.0180(9) 0.0288(10) 0.0533(13) -0.0001(7) 0.0028(8) -0.0003(8)
O2 0.0345(10) 0.0271(9) 0.0374(10) 0.0016(7) 0.0134(8) 0.0005(8)
O3 0.0306(10) 0.0519(12) 0.0239(9) 0.0003(8) 0.0043(8) 0.0116(8)
O4 0.0182(9) 0.0437(10) 0.0291(9) -0.0020(7) -0.0023(7) 0.0024(8)
O5 0.0246(9) 0.0271(9) 0.0264(8) 0.0015(7) -0.0014(7) -0.0003(7)
N1 0.0186(10) 0.0211(10) 0.0294(11) -0.0007(7) 0.0021(8) 0.0019(8)
N2 0.0183(10) 0.0227(10) 0.0237(10) -0.0009(8) 0.0038(8) 0.0009(8)
N3 0.0216(11) 0.0274(11) 0.0253(11) 0.0009(8) 0.0002(8) -0.0003(8)
C1 0.0200(12) 0.0308(13) 0.0212(12) -0.0033(9) 0.0042(9) -0.0016(9)
C2 0.0199(12) 0.0299(13) 0.0256(12) -0.0025(9) 0.0016(9) -0.0018(10)
C3 0.0182(12) 0.0387(15) 0.0227(12) -0.0010(10) 0.0005(9) -0.0050(10)
C4 0.0179(12) 0.0482(16) 0.0241(12) -0.0087(11) 0.0012(9) -0.0011(11)
C5 0.0250(13) 0.0376(14) 0.0234(12) -0.0094(10) 0.0005(10) 0.0017(10)
C6 0.0262(13) 0.0282(13) 0.0244(12) -0.0026(10) 0.0026(10) 0.0017(9)
C7 0.0228(12) 0.0206(11) 0.0256(12) 0.0010(9) 0.0049(10) 0.0005(9)
C8 0.0213(12) 0.0223(12) 0.0212(12) 0.0018(9) 0.0000(9) 0.0007(9)
C9 0.0180(12) 0.0228(12) 0.0248(12) -0.0003(9) 0.0023(9) -0.0016(9)
C10 0.0199(13) 0.0439(16) 0.0339(15) 0.0038(11) 0.0005(11) -0.0062(11)
C11 0.0178(12) 0.0275(12) 0.0255(12) 0.0013(9) 0.0021(9) -0.0012(9)
C12 0.0187(12) 0.0266(13) 0.0361(13) -0.0010(9) 0.0027(10) 0.0066(10)
C13 0.0189(13) 0.0355(14) 0.0326(14) 0.0009(10) 0.0072(10) 0.0082(10)
C14 0.0180(12) 0.0336(14) 0.0240(12) 0.0025(9) 0.0026(9) 0.0020(10)
C15 0.0195(12) 0.0237(12) 0.0245(12) 0.0003(9) -0.0000(9) -0.0001(9)
C16 0.0138(11) 0.0286(12) 0.0241(11) -0.0031(9) 0.0005(9) 0.0008(9)
C17 0.0335(16) 0.0500(18) 0.0431(16) 0.0105(13) -0.0004(12) -0.0156(14)
C18 0.0216(14) 0.068(2) 0.0480(18) 0.0052(14) 0.0055(12) -0.0088(15)
C19 0.0276(15) 0.0505(18) 0.0387(15) 0.0102(12) -0.0040(12) -0.0022(13)
C20 0.0299(15) 0.0437(16) 0.0383(15) -0.0182(12) -0.0066(11) 0.0106(12)
C21 0.0443(19) 0.0474(19) 0.086(3) -0.0225(15) -0.0244(17) 0.0359(18)
C22 0.0409(17) 0.0407(17) 0.0434(16) -0.0116(13) -0.0098(13) 0.0058(13)
C23 0.065(2) 0.081(3) 0.0421(18) -0.043(2) 0.0063(16) 0.0112(17)
C24 0.0271(14) 0.0262(14) 0.0622(18) -0.0003(10) 0.0131(13) 0.0090(12)
C25 0.0435(19) 0.0281(15) 0.084(2) -0.0047(13) -0.0085(17) -0.0050(15)
C26 0.0365(16) 0.0344(15) 0.0560(18) 0.0076(12) 0.0115(13) 0.0159(13)
C27 0.045(2) 0.0323(17) 0.146(4) 0.0053(14) 0.052(2) 0.030(2)
C28 0.0294(14) 0.0398(16) 0.0308(14) 0.0080(11) 0.0112(11) 0.0028(11)
C29 0.0394(17) 0.0495(18) 0.0482(17) 0.0163(14) 0.0057(14) -0.0030(14)
C30 0.052(2) 0.067(2) 0.0416(17) 0.0133(16) 0.0062(15) -0.0184(15)
C31 0.077(3) 0.068(2) 0.074(3) 0.023(2) 0.055(2) 0.017(2)
C32 0.0240(16) 0.124(3) 0.0450(19) 0.0114(18) 0.0040(13) 0.034(2)
C33 0.0165(14) 0.086(3) 0.0271(15) -0.0069(13) -0.0007(11) 0.0105(13)
C34 0.0317(16) 0.066(2) 0.0343(15) -0.0213(14) 0.0044(12) -0.0108(14)
C35 0.078(3) 0.082(3) 0.057(2) -0.045(2) 0.020(2) -0.037(2)
C36 0.0326(16) 0.0531(19) 0.0456(17) -0.0030(13) 0.0033(13) -0.0214(14)
C37 0.0192(13) 0.0475(16) 0.0291(13) 0.0018(11) 0.0024(10) -0.0089(12)
C38 0.0232(13) 0.0420(15) 0.0210(11) -0.0008(10) 0.0034(9) 0.0046(10)
C39 0.0303(16) 0.0537(19) 0.0432(16) 0.0054(13) -0.0017(12) 0.0158(14)
C40 0.0484(18) 0.0317(15) 0.0389(15) 0.0042(12) 0.0090(13) -0.0010(11)

loop_
_atom_type_symbol
_atom_type_description
_atom_type_scat_dispersion_real
_atom_type_scat_dispersion_imag
_atom_type_scat_source
C C 0.0033 0.0016
;
International Tables for Crystallography
(Vol. C, Tables 4.2.6.8 and 6.1.1.4)
;
H H 0.0000 0.0000
;
International Tables for Crystallography
(Vol. C, Table 6.1.1.4)
;
N N 0.0061 0.0033
;
International Tables for Crystallography
(Vol. C, Tables 4.2.6.8 and 6.1.1.4)
;
O O 0.0106 0.0060
;
International Tables for Crystallography
(Vol. C, Tables 4.2.6.8 and 6.1.1.4)
;
Rh Rh -1.1178 0.9187
;
International Tables for Crystallography
(Vol. C, Tables 4.2.6.8 and 6.1.1.4)
;

loop_
_geom_angle_atom_site_label_1
_geom_angle_atom_site_label_2
_geom_angle_atom_site_label_3
_geom_angle
_geom_angle_publ_flag
N1 Rh1 N2 87.81(7) yes
N1 Rh1 C33 93.87(10) yes
N1 Rh1 C34 91.90(10) yes
N1 Rh1 C37 162.44(9) yes
N1 Rh1 C38 159.67(9) yes
N2 Rh1 C33 166.83(10) yes
N2 Rh1 C34 155.90(10) yes
N2 Rh1 C37 92.74(9) yes
N2 Rh1 C38 93.28(8) yes
C33 Rh1 C34 37.20(12) yes
C33 Rh1 C37 89.59(11) yes
C33 Rh1 C38 80.66(11) yes
C34 Rh1 C37 80.51(11) yes
C34 Rh1 C38 95.23(10) yes
C37 Rh1 C38 37.85(10) yes
Rh1 N1 C1 119.98(14) yes
Rh1 N1 C7 125.42(18) yes
C1 N1 C7 113.9(2) yes
Rh1 N2 C9 125.19(17) yes
Rh1 N2 C16 121.87(13) yes
C9 N2 C16 112.64(18) yes
O3 N3 O4 120.77(18) yes
O3 N3 C8 120.6(2) yes
O4 N3 C8 118.6(2) yes
N1 C1 C2 119.0(2) yes
N1 C1 C6 119.6(2) yes
C2 C1 C6 121.4(2) yes
O1 C2 C1 121.1(2) yes
O1 C2 C3 119.3(2) yes
C1 C2 C3 119.6(2) yes
C2 C3 C4 116.5(2) yes
C2 C3 C10 121.0(2) yes
C4 C3 C10 122.5(2) yes
C3 C4 C5 124.8(2) yes
C4 C5 C6 116.8(2) yes
C4 C5 C20 121.7(2) yes
C6 C5 C20 121.3(2) yes
C1 C6 C5 120.7(2) yes
N1 C7 C8 124.7(2) yes
N3 C8 C7 116.2(2) yes
N3 C8 C9 117.0(2) yes
C7 C8 C9 126.6(2) yes
N2 C9 C8 125.3(2) yes
C3 C10 C17 109.3(2) yes
C3 C10 C18 111.9(2) yes
C3 C10 C19 110.5(2) yes
C17 C10 C18 107.5(3) yes
C17 C10 C19 110.0(2) yes
C18 C10 C19 107.5(2) yes
O2 C11 C12 118.8(2) yes
O2 C11 C16 121.2(2) yes
C12 C11 C16 120.0(2) yes
C11 C12 C13 116.8(2) yes
C11 C12 C24 121.4(2) yes
C13 C12 C24 121.8(2) yes
C12 C13 C14 124.3(3) yes
C13 C14 C15 117.2(2) yes
C13 C14 C28 123.3(2) yes
C15 C14 C28 119.6(2) yes
C14 C15 C16 120.2(2) yes
N2 C16 C11 119.3(2) yes
N2 C16 C15 119.3(2) yes
C11 C16 C15 121.3(2) yes
C5 C20 C21 111.0(2) yes
C5 C20 C22 108.8(2) yes
C5 C20 C23 111.2(3) yes
C21 C20 C22 108.6(2) yes
C21 C20 C23 107.9(3) yes
C22 C20 C23 109.3(2) yes
C12 C24 C25 110.1(2) yes
C12 C24 C26 110.7(2) yes
C12 C24 C27 111.5(2) yes
C25 C24 C26 109.4(2) yes
C25 C24 C27 107.3(3) yes
C26 C24 C27 107.7(2) yes
C14 C28 C29 109.6(2) yes
C14 C28 C30 109.5(2) yes
C14 C28 C31 112.1(2) yes
C29 C28 C30 108.7(2) yes
C29 C28 C31 108.3(3) yes
C30 C28 C31 108.6(3) yes
C33 C32 C39 113.1(2) yes
Rh1 C33 C32 113.2(2) yes
Rh1 C33 C34 71.02(17) yes
C32 C33 C34 122.7(3) yes
Rh1 C34 C33 71.79(18) yes
Rh1 C34 C35 110.9(2) yes
C33 C34 C35 125.6(3) yes
C34 C35 C36 113.8(3) yes
C35 C36 C37 114.2(3) yes
Rh1 C37 C36 113.8(2) yes
Rh1 C37 C38 70.51(15) yes
C36 C37 C38 124.3(2) yes
Rh1 C38 C37 71.64(15) yes
Rh1 C38 C39 111.28(19) yes
C37 C38 C39 125.9(2) yes
C32 C39 C38 113.5(3) yes
C2 O1 H58 108.496 no
C11 O2 H59 108.537 no
C40 O5 H60 109.006 no
C3 C4 H1 117.900 no
C5 C4 H1 117.270 no
C1 C6 H2 119.105 no
C5 C6 H2 120.159 no
N1 C7 H3 117.158 no
C8 C7 H3 118.118 no
N2 C9 H4 117.032 no
C8 C9 H4 117.663 no
C12 C13 H5 117.327 no
C14 C13 H5 118.356 no
C14 C15 H6 120.115 no
C16 C15 H6 119.654 no
C10 C17 H7 109.397 no
C10 C17 H8 108.585 no
C10 C17 H9 110.520 no
H7 C17 H8 109.440 no
H7 C17 H9 109.438 no
H8 C17 H9 109.440 no
C10 C18 H10 108.353 no
C10 C18 H11 109.648 no
C10 C18 H12 110.487 no
H10 C18 H11 109.448 no
H10 C18 H12 109.439 no
H11 C18 H12 109.444 no
C10 C19 H13 110.181 no
C10 C19 H14 107.269 no
C10 C19 H15 111.024 no
H13 C19 H14 109.448 no
H13 C19 H15 109.444 no
H14 C19 H15 109.437 no
C20 C21 H16 108.940 no
C20 C21 H17 109.307 no
C20 C21 H18 110.248 no
H16 C21 H17 109.442 no
H16 C21 H18 109.441 no
H17 C21 H18 109.446 no
C20 C22 H19 108.165 no
C20 C22 H20 109.400 no
C20 C22 H21 110.929 no
H19 C22 H20 109.437 no
H19 C22 H21 109.440 no
H20 C22 H21 109.444 no
C20 C23 H22 109.972 no
C20 C23 H23 110.252 no
C20 C23 H24 108.276 no
H22 C23 H23 109.444 no
H22 C23 H24 109.439 no
H23 C23 H24 109.437 no
C24 C25 H25 109.887 no
C24 C25 H26 108.766 no
C24 C25 H27 109.847 no
H25 C25 H26 109.437 no
H25 C25 H27 109.447 no
H26 C25 H27 109.441 no
C24 C26 H28 109.038 no
C24 C26 H29 109.421 no
C24 C26 H30 110.036 no
H28 C26 H29 109.445 no
H28 C26 H30 109.443 no
H29 C26 H30 109.443 no
C24 C27 H31 110.371 no
C24 C27 H32 109.905 no
C24 C27 H33 108.189 no
H31 C27 H32 109.439 no
H31 C27 H33 109.454 no
H32 C27 H33 109.461 no
C28 C29 H40 110.009 no
C28 C29 H41 109.545 no
C28 C29 H42 108.940 no
H40 C29 H41 109.444 no
H40 C29 H42 109.449 no
H41 C29 H42 109.438 no
C28 C30 H43 109.539 no
C28 C30 H44 108.830 no
C28 C30 H45 110.132 no
H43 C30 H44 109.446 no
H43 C30 H45 109.438 no
H44 C30 H45 109.439 no
C28 C31 H34 110.100 no
C28 C31 H35 109.628 no
C28 C31 H36 108.771 no
H34 C31 H35 109.442 no
H34 C31 H36 109.440 no
H35 C31 H36 109.443 no
C33 C32 H46 111.454 no
C33 C32 H47 110.973 no
C39 C32 H46 104.957 no
C39 C32 H47 106.735 no
H46 C32 H47 109.281 no
Rh1 C33 H48 114.407 no
C32 C33 H48 114.240 no
C34 C33 H48 114.051 no
Rh1 C34 H49 112.304 no
C33 C34 H49 113.522 no
C35 C34 H49 114.429 no
C34 C35 H50 107.260 no
C34 C35 H51 106.927 no
C36 C35 H50 111.356 no
C36 C35 H51 107.912 no
H50 C35 H51 109.464 no
C35 C36 H52 106.737 no
C35 C36 H53 110.142 no
C37 C36 H52 106.778 no
C37 C36 H53 109.310 no
H52 C36 H53 109.495 no
Rh1 C37 H54 113.898 no
C36 C37 H54 113.549 no
C38 C37 H54 113.598 no
Rh1 C38 H55 113.120 no
C37 C38 H55 114.050 no
C39 C38 H55 113.221 no
C32 C39 H56 109.503 no
C32 C39 H57 108.624 no
C38 C39 H56 108.467 no
C38 C39 H57 107.128 no
H56 C39 H57 109.503 no
O5 C40 H37 109.310 no
O5 C40 H38 109.061 no
O5 C40 H39 110.125 no
H37 C40 H38 109.435 no
H37 C40 H39 109.441 no
H38 C40 H39 109.454 no

loop_
_geom_bond_atom_site_label_1
_geom_bond_atom_site_label_2
_geom_bond_distance
_geom_bond_publ_flag
Rh1 N1 2.100(2) yes
Rh1 N2 2.0903(18) yes
Rh1 C33 2.157(3) yes
Rh1 C34 2.147(3) yes
Rh1 C37 2.144(3) yes
Rh1 C38 2.130(2) yes
O1 C2 1.362(3) yes
O2 C11 1.366(3) yes
O3 N3 1.236(3) yes
O4 N3 1.257(3) yes
O5 C40 1.431(3) yes
N1 C1 1.439(3) yes
N1 C7 1.309(3) yes
N2 C9 1.316(3) yes
N2 C16 1.450(3) yes
N3 C8 1.419(3) yes
C1 C2 1.395(4) yes
C1 C6 1.387(4) yes
C2 C3 1.416(4) yes
C3 C4 1.396(4) yes
C3 C10 1.534(4) yes
C4 C5 1.390(4) yes
C5 C6 1.392(4) yes
C5 C20 1.530(4) yes
C7 C8 1.412(3) yes
C8 C9 1.400(4) yes
C10 C17 1.542(4) yes
C10 C18 1.534(4) yes
C10 C19 1.543(4) yes
C11 C12 1.405(4) yes
C11 C16 1.390(3) yes
C12 C13 1.396(4) yes
C12 C24 1.537(4) yes
C13 C14 1.389(4) yes
C14 C15 1.398(4) yes
C14 C28 1.536(4) yes
C15 C16 1.388(3) yes
C20 C21 1.540(4) yes
C20 C22 1.535(4) yes
C20 C23 1.527(5) yes
C24 C25 1.537(5) yes
C24 C26 1.533(4) yes
C24 C27 1.543(5) yes
C28 C29 1.535(4) yes
C28 C30 1.536(4) yes
C28 C31 1.522(5) yes
C32 C33 1.510(5) yes
C32 C39 1.503(5) yes
C33 C34 1.373(5) yes
C34 C35 1.539(5) yes
C35 C36 1.472(5) yes
C36 C37 1.518(4) yes
C37 C38 1.386(4) yes
C38 C39 1.506(4) yes
O1 H58 0.820 no
O2 H59 0.820 no
O5 H60 0.820 no
C4 H1 0.930 no
C6 H2 0.930 no
C7 H3 0.930 no
C9 H4 0.930 no
C13 H5 0.930 no
C15 H6 0.930 no
C17 H7 0.960 no
C17 H8 0.960 no
C17 H9 0.960 no
C18 H10 0.960 no
C18 H11 0.960 no
C18 H12 0.960 no
C19 H13 0.960 no
C19 H14 0.960 no
C19 H15 0.960 no
C21 H16 0.960 no
C21 H17 0.960 no
C21 H18 0.960 no
C22 H19 0.960 no
C22 H20 0.960 no
C22 H21 0.960 no
C23 H22 0.960 no
C23 H23 0.960 no
C23 H24 0.960 no
C25 H25 0.960 no
C25 H26 0.960 no
C25 H27 0.960 no
C26 H28 0.960 no
C26 H29 0.960 no
C26 H30 0.960 no
C27 H31 0.960 no
C27 H32 0.960 no
C27 H33 0.960 no
C29 H40 0.960 no
C29 H41 0.960 no
C29 H42 0.960 no
C30 H43 0.960 no
C30 H44 0.960 no
C30 H45 0.960 no
C31 H34 0.960 no
C31 H35 0.960 no
C31 H36 0.960 no
C32 H46 0.970 no
C32 H47 0.970 no
C33 H48 0.980 no
C34 H49 0.980 no
C35 H50 0.970 no
C35 H51 0.970 no
C36 H52 0.970 no
C36 H53 0.970 no
C37 H54 0.980 no
C38 H55 0.980 no
C39 H56 0.970 no
C39 H57 0.970 no
C40 H37 0.960 no
C40 H38 0.960 no
C40 H39 0.960 no

loop_
_geom_contact_atom_site_label_1
_geom_contact_atom_site_label_2
_geom_contact_distance
_geom_contact_publ_flag
_geom_contact_site_symmetry_2
Rh1 C8 3.386(2) no .
O1 N1 2.798(3) no .
O1 C7 3.576(3) no .
O1 C10 2.875(3) no .
O1 C17 3.019(4) no .
O1 C19 2.949(3) no .
O1 C33 3.581(4) no .
O2 N2 2.810(3) no .
O2 C9 3.462(3) no .
O2 C24 2.868(4) no .
O2 C25 2.964(4) no .
O2 C26 3.007(4) no .
O3 C7 2.681(3) no .
O3 C9 3.542(3) no .
O4 C7 3.549(3) no .
O4 C9 2.660(3) no .
N1 C9 2.998(3) no .
N2 C7 3.010(3) no .
C1 C4 2.729(4) no .
C1 C33 3.101(4) no .
C1 C34 3.183(4) no .
C2 C5 2.825(4) no .
C2 C7 3.300(3) no .
C2 C17 3.111(4) no .
C2 C19 3.093(4) no .
C2 C33 3.311(4) no .
C3 C6 2.818(4) no .
C4 C17 3.592(4) no .
C4 C18 2.868(4) no .
C4 C22 3.191(4) no .
C4 C23 3.000(5) no .
C6 C7 3.021(3) no .
C6 C21 2.846(4) no .
C6 C22 3.432(4) no .
C6 C34 3.365(4) no .
C9 C11 3.212(3) no .
C9 C15 3.092(4) no .
C11 C14 2.815(4) no .
C11 C25 3.076(4) no .
C11 C26 3.145(4) no .
C11 C38 3.445(3) no .
C12 C15 2.816(3) no .
C13 C16 2.732(4) no .
C13 C26 3.592(4) no .
C13 C27 2.848(4) no .
C13 C31 2.881(5) no .
C15 C29 3.052(4) no .
C15 C30 3.046(4) no .
C15 C37 3.330(3) no .
C16 C37 3.214(3) no .
C16 C38 3.116(3) no .
C32 C35 3.083(6) no .
C32 C36 3.131(5) no .
C32 C37 3.114(4) no .
C33 C36 3.134(5) no .
C34 C39 3.369(5) no .
C35 C38 3.378(5) no .
C36 C39 3.124(5) no .
O1 O5 2.751(2) no .
O1 C40 3.318(3) no .
O2 O5 2.758(3) no .
O2 C40 3.136(4) no .
O3 O4 3.344(3) no 3_656
O3 O5 3.311(2) no 3_656
O3 C9 3.482(3) no 3_656
O4 O3 3.344(3) no 3_656
O4 O4 3.544(3) no 3_656
O4 O5 2.786(2) no 3_656
O4 N3 3.124(3) no 3_656
O4 C7 3.500(3) no 3_656
O4 C8 3.235(3) no 3_656
O4 C40 3.326(3) no 3_656
O5 O1 2.751(2) no .
O5 O2 2.758(3) no .
O5 O3 3.311(2) no 3_656
O5 O4 2.786(2) no 3_656
O5 N1 3.231(2) no .
O5 N2 3.315(3) no .
O5 N3 3.462(2) no 3_656
O5 C7 3.313(3) no .
O5 C8 3.439(3) no .
O5 C9 3.370(3) no .
N1 O5 3.231(2) no .
N2 O5 3.315(3) no .
N3 O4 3.124(3) no 3_656
N3 O5 3.462(2) no 3_656
N3 N3 3.180(3) no 3_656
N3 C8 3.540(3) no 3_656
C5 C17 3.559(4) no 3_756
C7 O4 3.500(3) no 3_656
C7 O5 3.313(3) no .
C8 O4 3.235(3) no 3_656
C8 O5 3.439(3) no .
C8 N3 3.540(3) no 3_656
C9 O3 3.482(3) no 3_656
C9 O5 3.370(3) no .
C17 C5 3.559(4) no 3_756
C40 O1 3.318(3) no .
C40 O2 3.136(4) no .
C40 O4 3.326(3) no 3_656
Rh1 H51 3.3987 no .
Rh1 H56 3.3859 no .
Rh1 H58 3.3114 no .
Rh1 H59 3.4198 no .
O1 H8 2.3623 no .
O1 H9 3.5485 no .
O1 H13 3.4222 no .
O1 H14 2.2587 no .
O1 H48 2.9399 no .
O2 H25 2.3222 no .
O2 H27 3.4382 no .
O2 H28 3.4904 no .
O2 H30 2.3798 no .
O2 H55 2.9870 no .
O3 H3 2.3424 no .
O4 H4 2.3048 no .
N1 H2 2.5877 no .
N1 H48 2.9986 no .
N1 H49 2.8715 no .
N1 H58 2.3569 no .
N2 H6 2.5994 no .
N2 H54 2.9225 no .
N2 H55 2.9228 no .
N2 H59 2.3626 no .
N3 H3 2.5188 no .
N3 H4 2.5158 no .
C1 H3 2.3678 no .
C1 H48 2.5797 no .
C1 H49 2.7066 no .
C1 H58 2.3903 no .
C2 H1 3.2301 no .
C2 H2 3.2554 no .
C2 H3 3.3157 no .
C2 H8 2.7874 no .
C2 H9 3.4026 no .
C2 H13 3.3452 no .
C2 H14 2.7590 no .
C2 H48 2.5211 no .
C2 H49 3.5823 no .
C3 H7 3.3379 no .
C3 H8 2.6580 no .
C3 H9 2.7171 no .
C3 H10 2.7214 no .
C3 H11 3.3642 no .
C3 H12 2.7339 no .
C3 H13 2.7247 no .
C3 H14 2.6677 no .
C3 H15 3.3643 no .
C3 H48 3.0605 no .
C3 H58 3.0620 no .
C4 H2 3.2192 no .
C4 H9 3.5220 no .
C4 H10 2.7784 no .
C4 H12 2.7554 no .
C4 H13 3.5751 no .
C4 H19 2.9072 no .
C4 H21 3.4905 no .
C4 H22 3.1814 no .
C4 H24 2.7037 no .
C4 H48 3.5325 no .
C5 H16 2.7077 no .
C5 H17 3.3522 no .
C5 H18 2.7251 no .
C5 H19 2.6534 no .
C5 H20 3.3241 no .
C5 H21 2.6854 no .
C5 H22 2.7139 no .
C5 H23 3.3520 no .
C5 H24 2.6862 no .
C5 H49 3.3113 no .
C6 H1 3.2020 no .
C6 H3 2.8502 no .
C6 H16 2.6418 no .
C6 H18 2.8618 no .
C6 H21 3.2772 no .
C6 H48 3.1962 no .
C6 H49 2.5484 no .
C7 H2 2.9445 no .
C7 H4 3.3087 no .
C7 H58 3.0099 no .
C9 H3 3.3099 no .
C9 H6 3.0866 no .
C9 H59 2.8964 no .
C10 H1 2.6977 no .
C11 H4 3.1789 no .
C11 H5 3.2187 no .
C11 H6 3.2549 no .
C11 H25 2.7953 no .
C11 H27 3.3087 no .
C11 H28 3.4002 no .
C11 H30 2.8745 no .
C11 H55 2.6314 no .
C12 H25 2.7066 no .
C12 H26 3.3413 no .
C12 H27 2.7040 no .
C12 H28 2.7008 no .
C12 H29 3.3508 no .
C12 H30 2.7151 no .
C12 H31 2.7380 no .
C12 H32 3.3702 no .
C12 H33 2.7152 no .
C12 H55 3.3168 no .
C12 H59 3.0470 no .
C13 H6 3.2261 no .
C13 H27 3.5624 no .
C13 H28 3.4879 no .
C13 H31 2.7672 no .
C13 H33 2.7177 no .
C13 H35 2.7650 no .
C13 H36 2.7884 no .
C13 H41 3.5401 no .
C13 H45 3.5261 no .
C14 H34 3.3624 no .
C14 H35 2.7105 no .
C14 H36 2.7237 no .
C14 H40 2.6978 no .
C14 H41 2.6878 no .
C14 H42 3.3356 no .
C14 H43 2.6937 no .
C14 H44 3.3343 no .
C14 H45 2.6919 no .
C14 H54 3.3231 no .
C15 H4 2.9429 no .
C15 H5 3.2170 no .
C15 H40 2.7676 no .
C15 H41 3.3005 no .
C15 H43 2.7577 no .
C15 H45 3.2922 no .
C15 H54 2.5244 no .
C15 H55 3.1774 no .
C16 H4 2.3544 no .
C16 H54 2.7532 no .
C16 H55 2.5674 no .
C16 H59 2.3951 no .
C17 H10 3.3112 no .
C17 H11 2.6486 no .
C17 H12 2.6729 no .
C17 H13 3.3605 no .
C17 H14 2.6948 no .
C17 H15 2.7069 no .
C18 H1 2.4639 no .
C18 H7 2.6599 no .
C18 H8 3.3112 no .
C18 H9 2.6620 no .
C18 H13 2.6755 no .
C18 H14 3.3020 no .
C18 H15 2.6714 no .
C19 H7 2.6742 no .
C19 H8 2.7223 no .
C19 H9 3.3624 no .
C19 H10 2.6392 no .
C19 H11 2.6452 no .
C19 H12 3.3268 no .
C19 H48 3.5842 no .
C20 H1 2.6634 no .
C20 H2 2.7026 no .
C21 H2 2.4812 no .
C21 H19 3.3219 no .
C21 H20 2.6669 no .
C21 H21 2.7003 no .
C21 H22 2.6702 no .
C21 H23 2.6516 no .
C21 H24 3.3078 no .
C22 H1 3.1131 no .
C22 H2 3.5658 no .
C22 H16 2.6615 no .
C22 H17 2.6706 no .
C22 H18 3.3360 no .
C22 H22 3.3319 no .
C22 H23 2.6760 no .
C22 H24 2.6617 no .
C23 H1 2.7320 no .
C23 H16 3.3097 no .
C23 H17 2.6376 no .
C23 H18 2.6787 no .
C23 H19 2.6664 no .
C23 H20 2.6584 no .
C23 H21 3.3369 no .
C24 H5 2.6753 no .
C25 H28 3.3336 no .
C25 H29 2.6740 no .
C25 H30 2.7009 no .
C25 H31 2.6733 no .
C25 H32 2.6546 no .
C25 H33 3.3099 no .
C26 H25 2.7006 no .
C26 H26 2.6616 no .
C26 H27 3.3384 no .
C26 H31 3.3263 no .
C26 H32 2.6490 no .
C26 H33 2.6493 no .
C27 H5 2.4244 no .
C27 H25 3.3231 no .
C27 H26 2.6285 no .
C27 H27 2.6662 no .
C27 H28 2.6649 no .
C27 H29 2.6349 no .
C27 H30 3.3258 no .
C28 H5 2.7149 no .
C28 H6 2.6766 no .
C29 H6 2.8797 no .
C29 H34 2.6394 no .
C29 H35 2.6736 no .
C29 H36 3.3076 no .
C29 H43 2.6623 no .
C29 H44 2.6669 no .
C29 H45 3.3325 no .
C30 H6 2.9066 no .
C30 H34 2.6677 no .
C30 H35 3.3190 no .
C30 H36 2.6439 no .
C30 H40 2.6711 no .
C30 H41 3.3286 no .
C30 H42 2.6680 no .
C30 H54 3.4112 no .
C31 H5 2.4953 no .
C31 H40 3.3137 no .
C31 H41 2.6731 no .
C31 H42 2.6236 no .
C31 H43 3.3150 no .
C31 H44 2.6279 no .
C31 H45 2.6922 no .
C32 H49 3.3147 no .
C32 H50 3.1366 no .
C32 H52 2.7882 no .
C32 H55 3.3570 no .
C33 H50 2.8848 no .
C33 H51 3.3199 no .
C33 H52 3.2395 no .
C33 H56 2.9697 no .
C33 H57 3.2675 no .
C34 H2 3.3890 no .
C34 H46 3.2815 no .
C34 H47 2.6605 no .
C34 H52 2.9477 no .
C34 H53 3.2926 no .
C35 H47 2.7546 no .
C35 H48 3.3737 no .
C35 H54 3.2206 no .
C36 H47 2.8080 no .
C36 H49 3.3580 no .
C36 H55 3.3484 no .
C36 H57 3.1625 no .
C37 H6 3.2730 no .
C37 H47 3.2333 no .
C37 H50 3.2804 no .
C37 H51 2.9562 no .
C37 H56 3.3240 no .
C37 H57 2.8608 no .
C38 H46 3.2467 no .
C38 H47 2.9488 no .
C38 H52 2.6428 no .
C38 H53 3.2863 no .
C39 H48 3.2198 no .
C39 H52 2.7645 no .
C39 H54 3.3528 no .
H1 H10 2.2623 no .
H1 H11 3.4112 no .
H1 H12 2.2204 no .
H1 H19 2.6225 no .
H1 H22 3.0394 no .
H1 H23 3.5816 no .
H1 H24 2.1655 no .
H2 H3 2.7939 no .
H2 H16 2.0617 no .
H2 H17 3.4106 no .
H2 H18 2.4728 no .
H2 H21 3.3038 no .
H2 H49 2.5235 no .
H3 H58 3.3087 no .
H4 H6 2.9904 no .
H4 H59 3.1662 no .
H5 H28 3.5606 no .
H5 H31 2.2485 no .
H5 H32 3.3695 no .
H5 H33 2.1531 no .
H5 H34 3.4417 no .
H5 H35 2.2416 no .
H5 H36 2.2948 no .
H6 H40 2.3382 no .
H6 H41 3.2896 no .
H6 H43 2.3670 no .
H6 H45 3.3268 no .
H6 H54 2.4241 no .
H7 H10 3.5294 no .
H7 H11 2.4685 no .
H7 H12 2.9534 no .
H7 H13 3.5538 no .
H7 H14 2.9368 no .
H7 H15 2.4993 no .
H8 H11 3.5272 no .
H8 H12 3.5454 no .
H8 H13 3.5969 no .
H8 H14 2.5377 no .
H8 H15 2.9956 no .
H8 H58 2.9532 no .
H9 H10 3.5434 no .
H9 H11 2.9181 no .
H9 H12 2.4967 no .
H9 H14 3.5795 no .
H9 H15 3.5785 no .
H10 H13 2.4744 no .
H10 H14 3.5093 no .
H10 H15 2.9250 no .
H11 H13 2.9350 no .
H11 H14 3.5138 no .
H11 H15 2.4765 no .
H12 H13 3.5594 no .
H12 H15 3.5573 no .
H13 H46 3.5056 no .
H13 H48 3.2033 no .
H14 H48 3.2488 no .
H14 H58 2.9872 no .
H16 H19 3.5382 no .
H16 H20 2.9255 no .
H16 H21 2.5090 no .
H16 H22 3.5508 no .
H16 H23 3.5224 no .
H16 H49 3.5741 no .
H17 H19 3.5373 no .
H17 H20 2.4827 no .
H17 H21 2.9686 no .
H17 H22 2.9246 no .
H17 H23 2.4496 no .
H17 H24 3.5102 no .
H18 H20 3.5497 no .
H18 H21 3.5788 no .
H18 H22 2.5137 no .
H18 H23 2.9454 no .
H18 H24 3.5552 no .
H19 H22 3.5425 no .
H19 H23 2.9440 no .
H19 H24 2.4737 no .
H20 H22 3.5400 no .
H20 H23 2.4805 no .
H20 H24 2.9186 no .
H21 H23 3.5559 no .
H21 H24 3.5456 no .
H21 H49 3.2437 no .
H25 H28 3.5770 no .
H25 H29 2.9633 no .
H25 H30 2.5429 no .
H25 H31 3.5609 no .
H25 H32 3.5317 no .
H25 H59 2.8754 no .
H26 H28 3.5327 no .
H26 H29 2.4722 no .
H26 H30 2.9505 no .
H26 H31 2.9149 no .
H26 H32 2.4405 no .
H26 H33 3.5016 no .
H27 H29 3.5458 no .
H27 H30 3.5824 no .
H27 H31 2.5007 no .
H27 H32 2.9364 no .
H27 H33 3.5415 no .
H28 H31 3.5473 no .
H28 H32 2.9274 no .
H28 H33 2.4710 no .
H29 H31 3.5185 no .
H29 H32 2.4386 no .
H29 H33 2.8975 no .
H30 H32 3.5274 no .
H30 H33 3.5360 no .
H30 H59 3.1200 no .
H34 H40 3.5137 no .
H34 H41 2.9297 no .
H34 H42 2.4239 no .
H34 H43 3.5314 no .
H34 H44 2.4528 no .
H34 H45 2.9797 no .
H35 H40 3.5585 no .
H35 H41 2.5134 no .
H35 H42 2.9179 no .
H35 H44 3.5147 no .
H35 H45 3.5634 no .
H36 H41 3.5532 no .
H36 H42 3.4951 no .
H36 H43 3.5326 no .
H36 H44 2.8768 no .
H36 H45 2.4962 no .
H37 H60 2.5416 no .
H38 H60 2.4223 no .
H39 H60 2.0420 no .
H40 H43 2.4810 no .
H40 H44 2.9392 no .
H40 H45 3.5506 no .
H41 H43 3.5406 no .
H41 H44 3.5441 no .
H42 H43 2.9314 no .
H42 H44 2.4825 no .
H42 H45 3.5489 no .
H43 H54 2.8391 no .
H45 H54 3.2192 no .
H46 H48 2.2690 no .
H46 H56 2.1226 no .
H46 H57 2.4594 no .
H47 H48 2.7247 no .
H47 H49 3.4557 no .
H47 H50 2.5666 no .
H47 H52 2.2703 no .
H47 H56 2.7376 no .
H47 H57 2.1261 no .
H48 H49 2.1633 no .
H48 H50 3.5668 no .
H48 H56 3.4563 no .
H48 H58 3.1781 no .
H49 H50 2.5126 no .
H49 H51 2.3072 no .
H50 H52 2.1466 no .
H50 H53 2.5237 no .
H51 H52 2.7113 no .
H51 H53 2.1507 no .
H51 H54 3.4490 no .
H52 H54 2.6801 no .
H52 H55 3.4276 no .
H52 H57 2.5603 no .
H53 H54 2.2311 no .
H54 H55 2.1777 no .
H54 H57 3.5404 no .
H55 H56 2.2819 no .
H55 H57 2.4704 no .
H55 H59 3.1479 no .
H58 H59 3.5033 no .
Rh1 H26 3.4008 no 2_656
O1 H37 2.8747 no .
O1 H60 3.2548 no .
O2 H20 3.2886 no 2_746
O2 H38 2.5869 no .
O2 H60 3.0756 no .
O3 H4 3.1535 no 3_656
O3 H11 3.0522 no 3_756
O3 H12 3.4920 no 3_756
O3 H32 3.4530 no 2_656
O3 H39 3.3383 no 3_656
O3 H59 3.4702 no 3_656
O3 H60 2.6420 no 3_656
O4 H3 3.4761 no 3_656
O4 H12 3.0394 no 1_455
O4 H29 3.1592 no 2_656
O4 H39 2.8744 no 3_656
O4 H60 2.0104 no 3_656
O5 H58 2.0080 no .
O5 H59 2.0348 no .
N1 H32 3.2860 no 2_656
N1 H60 3.2904 no .
N2 H26 3.2915 no 2_656
N2 H60 3.3126 no .
N3 H29 3.2397 no 2_656
N3 H32 3.2290 no 2_656
N3 H39 3.4154 no 3_656
N3 H60 2.6716 no 3_656
C1 H9 3.0095 no 3_756
C2 H9 3.1231 no 3_756
C3 H9 3.2183 no 3_756
C3 H41 3.3989 no 1_655
C4 H8 3.5634 no 3_756
C4 H9 3.1409 no 3_756
C4 H41 3.2574 no 1_655
C5 H8 3.4571 no 3_756
C5 H9 3.0165 no 3_756
C6 H7 3.5603 no 3_756
C6 H9 2.9441 no 3_756
C7 H32 2.8283 no 2_656
C7 H60 3.0422 no .
C8 H29 3.2792 no 2_656
C8 H32 2.8332 no 2_656
C8 H60 2.9824 no .
C9 H10 3.5509 no 1_455
C9 H26 3.4680 no 2_656
C9 H29 3.2613 no 2_656
C9 H32 3.5068 no 2_656
C9 H60 3.0468 no .
C11 H11 3.4982 no 1_455
C13 H10 3.5972 no 1_455
C13 H13 3.1384 no 1_455
C13 H15 3.5394 no 1_455
C13 H45 3.2755 no 3_657
C14 H10 3.2307 no 1_455
C14 H13 3.3145 no 1_455
C15 H10 3.0142 no 1_455
C16 H10 3.2725 no 1_455
C16 H11 3.5840 no 1_455
C17 H3 3.5492 no 3_756
C17 H22 3.2143 no 3_756
C17 H51 3.5251 no 2_746
C18 H3 3.5185 no 3_756
C18 H4 2.9698 no 1_655
C19 H27 3.4557 no 1_655
C19 H31 3.5218 no 1_655
C19 H41 3.4090 no 1_655
C19 H51 3.5003 no 2_746
C20 H56 3.4749 no 2_756
C21 H46 3.4542 no 2_756
C21 H50 3.3150 no 4_565
C21 H52 3.0967 no 4_565
C21 H56 3.0510 no 2_756
C22 H30 3.2010 no 2_756
C22 H37 3.4510 no 2_756
C22 H38 3.3627 no 2_756
C22 H40 3.3680 no 1_655
C22 H56 3.2042 no 2_756
C23 H8 3.3756 no 3_756
C23 H28 3.5753 no 2_756
C23 H30 3.4747 no 2_756
C23 H37 3.5664 no 3_756
C23 H39 3.4566 no 3_756
C23 H56 3.5801 no 2_756
C25 H6 3.5225 no 2_646
C25 H15 3.4185 no 1_455
C25 H51 3.2166 no 2_646
C26 H19 3.5221 no 2_746
C26 H23 3.5260 no 2_746
C26 H24 3.2813 no 2_746
C26 H44 3.4394 no 3_657
C27 H2 3.4828 no 2_646
C29 H10 3.4700 no 1_455
C29 H13 3.4007 no 1_455
C29 H19 3.1558 no 1_455
C29 H38 3.2723 no 2_656
C30 H28 3.2178 no 3_657
C30 H33 3.5321 no 3_657
C30 H38 3.5968 no 2_656
C30 H39 3.4645 no 2_656
C31 H46 3.3442 no 1_455
C31 H55 3.5289 no 3_657
C31 H57 2.8762 no 3_657
C32 H17 3.2813 no 2_746
C32 H34 3.5869 no 1_655
C32 H35 3.4311 no 1_655
C32 H57 3.2739 no 3_757
C35 H7 3.2693 no 2_756
C35 H18 3.1405 no 4_566
C35 H27 3.3188 no 2_656
C36 H18 2.9876 no 4_566
C37 H26 3.3688 no 2_656
C37 H36 3.2861 no 3_657
C38 H34 3.2697 no 3_657
C38 H36 3.2145 no 3_657
C39 H17 2.9021 no 2_746
C39 H20 3.3201 no 2_746
C39 H34 3.0014 no 3_657
C39 H36 3.5877 no 3_657
C39 H47 3.4044 no 3_757
C40 H21 3.4780 no 2_746
C40 H22 3.5901 no 3_756
C40 H40 3.4544 no 2_646
C40 H42 3.1889 no 2_646
C40 H44 3.4079 no 2_646
C40 H58 2.8143 no .
C40 H59 2.6935 no .
H1 H40 3.4566 no 1_655
H1 H41 3.2184 no 1_655
H2 C27 3.4828 no 2_656
H2 H9 3.4061 no 3_756
H2 H31 3.0391 no 2_656
H2 H32 3.1055 no 2_656
H3 O4 3.4761 no 3_656
H3 C17 3.5492 no 3_756
H3 C18 3.5185 no 3_756
H3 H7 3.3302 no 3_756
H3 H9 2.9657 no 3_756
H3 H11 3.2704 no 3_756
H3 H12 2.9523 no 3_756
H3 H32 3.0832 no 2_656
H3 H60 3.4403 no .
H4 O3 3.1535 no 3_656
H4 C18 2.9698 no 1_455
H4 H10 2.6871 no 1_455
H4 H11 2.8786 no 1_455
H4 H12 2.8370 no 1_455
H4 H29 3.2118 no 2_656
H4 H60 3.4518 no .
H5 H13 3.0589 no 1_455
H5 H15 3.4929 no 1_455
H5 H45 3.0676 no 3_657
H6 C25 3.5225 no 2_656
H6 H10 3.2544 no 1_455
H6 H25 3.3501 no 2_656
H6 H26 2.8265 no 2_656
H6 H29 3.5654 no 2_656
H7 C6 3.5603 no 3_756
H7 C35 3.2693 no 2_746
H7 H3 3.3302 no 3_756
H7 H18 3.0889 no 3_756
H7 H22 3.2389 no 3_756
H7 H50 3.0241 no 2_746
H7 H51 2.7278 no 2_746
H7 H53 3.4583 no 2_746
H8 C4 3.5634 no 3_756
H8 C5 3.4571 no 3_756
H8 C23 3.3756 no 3_756
H8 H22 2.5321 no 3_756
H8 H37 3.5398 no .
H8 H50 3.4627 no 2_746
H9 C1 3.0095 no 3_756
H9 C2 3.1231 no 3_756
H9 C3 3.2183 no 3_756
H9 C4 3.1409 no 3_756
H9 C5 3.0165 no 3_756
H9 C6 2.9441 no 3_756
H9 H2 3.4061 no 3_756
H9 H3 2.9657 no 3_756
H9 H9 3.5569 no 3_756
H9 H22 3.4196 no 3_756
H10 C9 3.5509 no 1_655
H10 C13 3.5972 no 1_655
H10 C14 3.2307 no 1_655
H10 C15 3.0142 no 1_655
H10 C16 3.2725 no 1_655
H10 C29 3.4700 no 1_655
H10 H4 2.6871 no 1_655
H10 H6 3.2544 no 1_655
H10 H40 3.3059 no 1_655
H10 H41 2.8995 no 1_655
H11 O3 3.0522 no 3_756
H11 C11 3.4982 no 1_655
H11 C16 3.5840 no 1_655
H11 H3 3.2704 no 3_756
H11 H4 2.8786 no 1_655
H11 H27 3.1166 no 1_655
H12 O3 3.4920 no 3_756
H12 O4 3.0394 no 1_655
H12 H3 2.9523 no 3_756
H12 H4 2.8370 no 1_655
H13 C13 3.1384 no 1_655
H13 C14 3.3145 no 1_655
H13 C29 3.4007 no 1_655
H13 H5 3.0589 no 1_655
H13 H31 3.3881 no 1_655
H13 H35 2.8413 no 1_655
H13 H41 2.5606 no 1_655
H14 H16 3.4966 no 2_746
H14 H21 3.5417 no 2_746
H14 H51 3.5785 no 2_746
H15 C13 3.5394 no 1_655
H15 C25 3.4185 no 1_655
H15 H5 3.4929 no 1_655
H15 H27 2.5295 no 1_655
H15 H31 2.8739 no 1_655
H15 H51 2.7151 no 2_746
H16 H14 3.4966 no 2_756
H16 H31 3.1335 no 2_656
H16 H46 3.4463 no 2_756
H16 H52 3.4252 no 4_565
H16 H56 3.4527 no 2_756
H17 C32 3.2813 no 2_756
H17 C39 2.9021 no 2_756
H17 H46 2.6533 no 2_756
H17 H47 3.3142 no 4_565
H17 H50 3.2854 no 4_565
H17 H52 2.9013 no 4_565
H17 H56 2.1737 no 2_756
H17 H57 3.0579 no 2_756
H18 C35 3.1405 no 4_565
H18 C36 2.9876 no 4_565
H18 H7 3.0889 no 3_756
H18 H50 2.5633 no 4_565
H18 H51 3.5027 no 4_565
H18 H52 2.5341 no 4_565
H18 H53 2.8937 no 4_565
H19 C26 3.5221 no 2_756
H19 C29 3.1558 no 1_655
H19 H29 3.5787 no 2_756
H19 H30 2.7090 no 2_756
H19 H37 3.4528 no 2_756
H19 H38 3.0332 no 2_756
H19 H40 2.5414 no 1_655
H19 H41 3.2084 no 1_655
H19 H42 3.2409 no 1_655
H20 O2 3.2886 no 2_756
H20 C39 3.3201 no 2_756
H20 H30 2.8553 no 2_756
H20 H37 3.4660 no 2_756
H20 H38 3.2627 no 2_756
H20 H55 3.5388 no 2_756
H20 H56 2.3804 no 2_756
H20 H59 3.4457 no 2_756
H21 C40 3.4780 no 2_756
H21 H14 3.5417 no 2_756
H21 H37 2.9012 no 2_756
H21 H38 3.2321 no 2_756
H21 H40 3.3957 no 1_655
H21 H42 3.3721 no 1_655
H22 C17 3.2143 no 3_756
H22 C40 3.5901 no 3_756
H22 H7 3.2389 no 3_756
H22 H8 2.5321 no 3_756
H22 H9 3.4196 no 3_756
H22 H37 3.0132 no 3_756
H22 H39 3.3141 no 3_756
H22 H50 2.9623 no 4_565
H23 C26 3.5260 no 2_756
H23 H28 3.1078 no 2_756
H23 H30 3.1717 no 2_756
H23 H34 3.4231 no 4_665
H23 H39 3.3930 no 3_756
H23 H44 3.4497 no 4_665
H23 H56 2.8682 no 2_756
H23 H57 3.4903 no 2_756
H24 C26 3.2813 no 2_756
H24 H28 3.1348 no 2_756
H24 H29 3.1394 no 2_756
H24 H30 3.0161 no 2_756
H24 H37 3.5202 no 3_756
H24 H39 3.0952 no 3_756
H25 H6 3.3501 no 2_646
H25 H38 3.1658 no .
H25 H43 3.4929 no 2_646
H26 Rh1 3.4008 no 2_646
H26 N2 3.2915 no 2_646
H26 C9 3.4680 no 2_646
H26 C37 3.3688 no 2_646
H26 H6 2.8265 no 2_646
H26 H51 3.1522 no 2_646
H26 H53 3.5164 no 2_646
H26 H54 3.0759 no 2_646
H27 C19 3.4557 no 1_455
H27 C35 3.3188 no 2_646
H27 H11 3.1166 no 1_455
H27 H15 2.5295 no 1_455
H27 H51 2.4643 no 2_646
H27 H53 3.2894 no 2_646
H28 C23 3.5753 no 2_746
H28 C30 3.2178 no 3_657
H28 H23 3.1078 no 2_746
H28 H24 3.1348 no 2_746
H28 H39 3.2464 no 4_556
H28 H43 3.5960 no 3_657
H28 H44 2.4819 no 3_657
H28 H45 3.1895 no 3_657
H29 O4 3.1592 no 2_646
H29 N3 3.2397 no 2_646
H29 C8 3.2792 no 2_646
H29 C9 3.2613 no 2_646
H29 H4 3.2118 no 2_646
H29 H6 3.5654 no 2_646
H29 H19 3.5787 no 2_746
H29 H24 3.1394 no 2_746
H30 C22 3.2010 no 2_746
H30 C23 3.4747 no 2_746
H30 H19 2.7090 no 2_746
H30 H20 2.8553 no 2_746
H30 H23 3.1717 no 2_746
H30 H24 3.0161 no 2_746
H30 H38 3.5637 no .
H31 C19 3.5218 no 1_455
H31 H2 3.0391 no 2_646
H31 H13 3.3881 no 1_455
H31 H15 2.8739 no 1_455
H31 H16 3.1335 no 2_646
H32 O3 3.4530 no 2_646
H32 N1 3.2860 no 2_646
H32 N3 3.2290 no 2_646
H32 C7 2.8283 no 2_646
H32 C8 2.8332 no 2_646
H32 C9 3.5068 no 2_646
H32 H2 3.1055 no 2_646
H32 H3 3.0832 no 2_646
H33 C30 3.5321 no 3_657
H33 H43 3.4924 no 3_657
H33 H44 3.4107 no 3_657
H33 H45 3.1232 no 3_657
H33 H53 3.5336 no 3_657
H34 C32 3.5869 no 1_455
H34 C38 3.2697 no 3_657
H34 C39 3.0014 no 3_657
H34 H23 3.4231 no 4_466
H34 H46 3.1533 no 1_455
H34 H47 3.1842 no 1_455
H34 H55 3.1207 no 3_657
H34 H56 3.2632 no 3_657
H34 H57 2.2170 no 3_657
H35 C32 3.4311 no 1_455
H35 H13 2.8413 no 1_455
H35 H46 2.6691 no 1_455
H35 H47 3.4607 no 1_455
H35 H52 3.3922 no 3_657
H35 H57 3.0151 no 3_657
H36 C37 3.2861 no 3_657
H36 C38 3.2145 no 3_657
H36 C39 3.5877 no 3_657
H36 H45 3.0020 no 3_657
H36 H52 3.3096 no 3_657
H36 H54 3.1401 no 3_657
H36 H55 3.0329 no 3_657
H36 H57 2.9754 no 3_657
H37 O1 2.8747 no .
H37 C22 3.4510 no 2_746
H37 C23 3.5664 no 3_756
H37 H8 3.5398 no .
H37 H19 3.4528 no 2_746
H37 H20 3.4660 no 2_746
H37 H21 2.9012 no 2_746
H37 H22 3.0132 no 3_756
H37 H24 3.5202 no 3_756
H37 H40 3.4548 no 2_646
H37 H42 2.8845 no 2_646
H37 H58 2.5943 no .
H37 H59 3.3462 no .
H38 O2 2.5869 no .
H38 C22 3.3627 no 2_746
H38 C29 3.2723 no 2_646
H38 C30 3.5968 no 2_646
H38 H19 3.0332 no 2_746
H38 H20 3.2627 no 2_746
H38 H21 3.2321 no 2_746
H38 H25 3.1658 no .
H38 H30 3.5637 no .
H38 H40 2.7709 no 2_646
H38 H42 2.9259 no 2_646
H38 H43 3.1409 no 2_646
H38 H44 3.2838 no 2_646
H38 H58 3.4849 no .
H38 H59 2.3831 no .
H39 O3 3.3383 no 3_656
H39 O4 2.8744 no 3_656
H39 N3 3.4154 no 3_656
H39 C23 3.4566 no 3_756
H39 C30 3.4645 no 2_646
H39 H22 3.3141 no 3_756
H39 H23 3.3930 no 3_756
H39 H24 3.0952 no 3_756
H39 H28 3.2464 no 4_555
H39 H42 3.2287 no 2_646
H39 H43 3.2823 no 2_646
H39 H44 2.7986 no 2_646
H39 H58 3.4102 no .
H39 H59 3.3306 no .
H40 C22 3.3680 no 1_455
H40 C40 3.4544 no 2_656
H40 H1 3.4566 no 1_455
H40 H10 3.3059 no 1_455
H40 H19 2.5414 no 1_455
H40 H21 3.3957 no 1_455
H40 H37 3.4548 no 2_656
H40 H38 2.7709 no 2_656
H41 C3 3.3989 no 1_455
H41 C4 3.2574 no 1_455
H41 C19 3.4090 no 1_455
H41 H1 3.2184 no 1_455
H41 H10 2.8995 no 1_455
H41 H13 2.5606 no 1_455
H41 H19 3.2084 no 1_455
H41 H48 3.0025 no 1_455
H42 C40 3.1889 no 2_656
H42 H19 3.2409 no 1_455
H42 H21 3.3721 no 1_455
H42 H37 2.8845 no 2_656
H42 H38 2.9259 no 2_656
H42 H39 3.2287 no 2_656
H43 H25 3.4929 no 2_656
H43 H28 3.5960 no 3_657
H43 H33 3.4924 no 3_657
H43 H38 3.1409 no 2_656
H43 H39 3.2823 no 2_656
H44 C26 3.4394 no 3_657
H44 C40 3.4079 no 2_656
H44 H23 3.4497 no 4_466
H44 H28 2.4819 no 3_657
H44 H33 3.4107 no 3_657
H44 H38 3.2838 no 2_656
H44 H39 2.7986 no 2_656
H45 C13 3.2755 no 3_657
H45 H5 3.0676 no 3_657
H45 H28 3.1895 no 3_657
H45 H33 3.1232 no 3_657
H45 H36 3.0020 no 3_657
H45 H45 3.3299 no 3_657
H46 C21 3.4542 no 2_746
H46 C31 3.3442 no 1_655
H46 H16 3.4463 no 2_746
H46 H17 2.6533 no 2_746
H46 H34 3.1533 no 1_655
H46 H35 2.6691 no 1_655
H46 H47 3.4949 no 3_757
H46 H57 3.0448 no 3_757
H47 C39 3.4044 no 3_757
H47 H17 3.3142 no 4_566
H47 H34 3.1842 no 1_655
H47 H35 3.4607 no 1_655
H47 H46 3.4949 no 3_757
H47 H47 3.3179 no 3_757
H47 H56 3.5901 no 3_757
H47 H57 2.6628 no 3_757
H48 H41 3.0025 no 1_655
H50 C21 3.3150 no 4_566
H50 H7 3.0241 no 2_756
H50 H8 3.4627 no 2_756
H50 H17 3.2854 no 4_566
H50 H18 2.5633 no 4_566
H50 H22 2.9623 no 4_566
H51 C17 3.5251 no 2_756
H51 C19 3.5003 no 2_756
H51 C25 3.2166 no 2_656
H51 H7 2.7278 no 2_756
H51 H14 3.5785 no 2_756
H51 H15 2.7151 no 2_756
H51 H18 3.5027 no 4_566
H51 H26 3.1522 no 2_656
H51 H27 2.4643 no 2_656
H52 C21 3.0967 no 4_566
H52 H16 3.4252 no 4_566
H52 H17 2.9013 no 4_566
H52 H18 2.5341 no 4_566
H52 H35 3.3922 no 3_657
H52 H36 3.3096 no 3_657
H53 H7 3.4583 no 2_756
H53 H18 2.8937 no 4_566
H53 H26 3.5164 no 2_656
H53 H27 3.2894 no 2_656
H53 H33 3.5336 no 3_657
H54 H26 3.0759 no 2_656
H54 H36 3.1401 no 3_657
H55 C31 3.5289 no 3_657
H55 H20 3.5388 no 2_746
H55 H34 3.1207 no 3_657
H55 H36 3.0329 no 3_657
H56 C20 3.4749 no 2_746
H56 C21 3.0510 no 2_746
H56 C22 3.2042 no 2_746
H56 C23 3.5801 no 2_746
H56 H16 3.4527 no 2_746
H56 H17 2.1737 no 2_746
H56 H20 2.3804 no 2_746
H56 H23 2.8682 no 2_746
H56 H34 3.2632 no 3_657
H56 H47 3.5901 no 3_757
H57 C31 2.8762 no 3_657
H57 C32 3.2739 no 3_757
H57 H17 3.0579 no 2_746
H57 H23 3.4903 no 2_746
H57 H34 2.2170 no 3_657
H57 H35 3.0151 no 3_657
H57 H36 2.9754 no 3_657
H57 H46 3.0448 no 3_757
H57 H47 2.6628 no 3_757
H57 H57 3.4947 no 3_757
H58 O5 2.0080 no .
H58 C40 2.8143 no .
H58 H37 2.5943 no .
H58 H38 3.4849 no .
H58 H39 3.4102 no .
H58 H60 2.4865 no .
H59 O3 3.4702 no 3_656
H59 O5 2.0348 no .
H59 C40 2.6935 no .
H59 H20 3.4457 no 2_746
H59 H37 3.3462 no .
H59 H38 2.3831 no .
H59 H39 3.3306 no .
H59 H60 2.3257 no .
H60 O1 3.2548 no .
H60 O2 3.0756 no .
H60 O3 2.6420 no 3_656
H60 O4 2.0104 no 3_656
H60 N1 3.2904 no .
H60 N2 3.3126 no .
H60 N3 2.6716 no 3_656
H60 C7 3.0422 no .
H60 C8 2.9824 no .
H60 C9 3.0468 no .
H60 H3 3.4403 no .
H60 H4 3.4518 no .
H60 H58 2.4865 no .
H60 H59 2.3257 no .

loop_
_geom_hbond_atom_site_label_D
_geom_hbond_atom_site_label_H
_geom_hbond_atom_site_label_A
_geom_hbond_site_symmetry_A
_geom_hbond_distance_DA
_geom_hbond_distance_DH
_geom_hbond_distance_HA
_geom_hbond_angle_DHA
_geom_hbond_publ_flag
O1 H58 O5 . 2.751(2) 0.820 2.008 150.3 no
O1 H58 N1 . 2.798(3) 0.820 2.357 114.5 no
O2 H59 O5 . 2.758(3) 0.820 2.035 146.8 no
O2 H59 N2 . 2.810(3) 0.820 2.363 115.0 no
O5 H60 O4 3_656 2.786(2) 0.820 2.010 157.6 no

loop_
_geom_torsion_atom_site_label_1
_geom_torsion_atom_site_label_2
_geom_torsion_atom_site_label_3
_geom_torsion_atom_site_label_4
_geom_torsion
_geom_torsion_publ_flag
N1 Rh1 N2 C9 -20.10(15) no
N1 Rh1 N2 C16 166.63(14) no
N2 Rh1 N1 C1 -169.11(12) no
N2 Rh1 N1 C7 20.80(14) no
N1 Rh1 C33 C32 -153.71(18) no
N1 Rh1 C33 C34 88.03(12) no
C33 Rh1 N1 C1 -2.19(15) no
C33 Rh1 N1 C7 -172.28(16) no
N1 Rh1 C34 C33 -93.91(12) no
N1 Rh1 C34 C35 144.11(16) no
C34 Rh1 N1 C1 35.00(14) no
C34 Rh1 N1 C7 -135.08(15) no
N1 Rh1 C38 C37 177.22(18) no
N1 Rh1 C38 C39 55.0(3) no
C38 Rh1 N1 C1 -75.6(3) no
C38 Rh1 N1 C7 114.3(2) no
N2 Rh1 C34 C33 177.23(15) no
N2 Rh1 C34 C35 55.2(3) no
C34 Rh1 N2 C9 69.6(3) no
C34 Rh1 N2 C16 -103.6(2) no
N2 Rh1 C37 C36 -148.39(15) no
N2 Rh1 C37 C38 91.82(10) no
C37 Rh1 N2 C9 142.33(16) no
C37 Rh1 N2 C16 -30.94(15) no
N2 Rh1 C38 C37 -90.24(10) no
N2 Rh1 C38 C39 147.52(14) no
C38 Rh1 N2 C9 -179.77(16) no
C38 Rh1 N2 C16 6.95(15) no
C33 Rh1 C34 C33 0.00(14) no
C33 Rh1 C34 C35 -122.0(3) no
C34 Rh1 C33 C32 118.3(3) no
C34 Rh1 C33 C34 0.00(14) no
C33 Rh1 C37 C36 44.58(17) no
C33 Rh1 C37 C38 -75.21(13) no
C37 Rh1 C33 C32 43.52(19) no
C37 Rh1 C33 C34 -74.73(14) no
C33 Rh1 C38 C37 101.53(13) no
C33 Rh1 C38 C39 -20.71(15) no
C38 Rh1 C33 C32 6.57(18) no
C38 Rh1 C33 C34 -111.69(14) no
C34 Rh1 C37 C36 8.33(15) no
C34 Rh1 C37 C38 -111.46(12) no
C37 Rh1 C34 C33 102.02(13) no
C37 Rh1 C34 C35 -19.96(16) no
C34 Rh1 C38 C37 67.19(12) no
C34 Rh1 C38 C39 -55.05(16) no
C38 Rh1 C34 C33 67.03(13) no
C38 Rh1 C34 C35 -54.95(17) no
C37 Rh1 C38 C37 -0.00(11) no
C37 Rh1 C38 C39 -122.2(2) no
C38 Rh1 C37 C36 119.8(2) no
C38 Rh1 C37 C38 0.00(11) no
Rh1 N1 C1 C2 79.5(2) no
Rh1 N1 C1 C6 -97.29(19) no
Rh1 N1 C7 C8 -10.7(3) no
C1 N1 C7 C8 178.68(19) no
C7 N1 C1 C2 -109.3(2) no
C7 N1 C1 C6 73.9(3) no
Rh1 N2 C9 C8 9.4(3) no
Rh1 N2 C16 C11 -87.86(19) no
Rh1 N2 C16 C15 90.58(19) no
C9 N2 C16 C11 98.1(2) no
C9 N2 C16 C15 -83.5(2) no
C16 N2 C9 C8 -176.77(19) no
O3 N3 C8 C7 -4.3(3) no
O3 N3 C8 C9 -178.72(18) no
O4 N3 C8 C7 175.30(17) no
O4 N3 C8 C9 0.9(3) no
N1 C1 C2 O1 4.0(3) no
N1 C1 C2 C3 -173.74(18) no
N1 C1 C6 C5 175.13(18) no
C2 C1 C6 C5 -1.6(3) no
C6 C1 C2 O1 -179.31(19) no
C6 C1 C2 C3 3.0(3) no
O1 C2 C3 C4 -179.11(18) no
O1 C2 C3 C10 0.1(3) no
C1 C2 C3 C4 -1.4(3) no
C1 C2 C3 C10 177.86(18) no
C2 C3 C4 C5 -1.7(3) no
C2 C3 C10 C17 63.1(3) no
C2 C3 C10 C18 -177.91(19) no
C2 C3 C10 C19 -58.1(3) no
C4 C3 C10 C17 -117.7(2) no
C4 C3 C10 C18 1.3(3) no
C4 C3 C10 C19 121.1(2) no
C10 C3 C4 C5 179.1(2) no
C3 C4 C5 C6 3.1(3) no
C3 C4 C5 C20 179.32(19) no
C4 C5 C6 C1 -1.4(3) no
C4 C5 C20 C21 166.1(2) no
C4 C5 C20 C22 -74.5(3) no
C4 C5 C20 C23 45.9(3) no
C6 C5 C20 C21 -17.9(3) no
C6 C5 C20 C22 101.6(2) no
C6 C5 C20 C23 -138.0(2) no
C20 C5 C6 C1 -177.63(19) no
N1 C7 C8 N3 176.27(19) no
N1 C7 C8 C9 -10.0(4) no
N3 C8 C9 N2 -175.56(19) no
C7 C8 C9 N2 10.7(4) no
O2 C11 C12 C13 175.51(16) no
O2 C11 C12 C24 -5.0(3) no
O2 C11 C16 N2 1.2(3) no
O2 C11 C16 C15 -177.18(16) no
C12 C11 C16 N2 -179.76(17) no
C12 C11 C16 C15 1.8(3) no
C16 C11 C12 C13 -3.5(3) no
C16 C11 C12 C24 176.01(17) no
C11 C12 C13 C14 2.4(3) no
C11 C12 C24 C25 -57.1(3) no
C11 C12 C24 C26 64.0(3) no
C11 C12 C24 C27 -176.10(18) no
C13 C12 C24 C25 122.4(2) no
C13 C12 C24 C26 -116.5(2) no
C13 C12 C24 C27 3.4(3) no
C24 C12 C13 C14 -177.13(19) no
C12 C13 C14 C15 0.5(3) no
C12 C13 C14 C28 -178.39(19) no
C13 C14 C15 C16 -2.4(3) no
C13 C14 C28 C29 -121.3(2) no
C13 C14 C28 C30 119.6(2) no
C13 C14 C28 C31 -1.0(3) no
C15 C14 C28 C29 59.9(3) no
C15 C14 C28 C30 -59.3(3) no
C15 C14 C28 C31 -179.92(17) no
C28 C14 C15 C16 176.58(17) no
C14 C15 C16 N2 -177.17(16) no
C14 C15 C16 C11 1.2(3) no
C33 C32 C39 C38 -26.9(4) no
C39 C32 C33 Rh1 9.0(4) no
C39 C32 C33 C34 90.6(4) no
Rh1 C33 C34 Rh1 0.0 no
Rh1 C33 C34 C35 103.1(3) no
C32 C33 C34 Rh1 -105.9(3) no
C32 C33 C34 C35 -2.9(5) no
Rh1 C34 C35 C36 29.4(3) no
C33 C34 C35 C36 -52.6(4) no
C34 C35 C36 C37 -23.0(4) no
C35 C36 C37 Rh1 5.7(3) no
C35 C36 C37 C38 87.6(3) no
Rh1 C37 C38 Rh1 -0.0 no
Rh1 C37 C38 C39 103.4(2) no
C36 C37 C38 Rh1 -106.1(3) no
C36 C37 C38 C39 -2.7(4) no
Rh1 C38 C39 C32 32.1(3) no
C37 C38 C39 C32 -50.1(4) no
